data_4083094
loop_
_publ_author_name
'Korstanje, Ties J.'
'Lutz, Martin'
'Jastrzebski, Johann T. B. H.'
'Klein Gebbink, Robertus J. M.'

_publ_section_title
;
 Synthesis and Characterization of Rhenium(V) Oxo Complexes Bearing
 PNP-Pincer Ligands
;
_journal_issue 9
_journal_name_full Organometallics
_journal_page_first 2201
_journal_paper_doi 10.1021/om401228u
_journal_volume 33
_journal_year 2014
_chemical_formula_moiety 'C31 H28 Cl N O2 P2 Re, Cl'
_chemical_formula_sum 'C31 H28 Cl2 N O2 P2 Re'
_chemical_formula_weight 765.58
_chemical_name_systematic
; 
 ? 
;
_space_group_IT_number 148
_symmetry_cell_setting trigonal
_symmetry_space_group_name_Hall '-R 3'
_symmetry_space_group_name_H-M 'R -3 :H'
_atom_sites_solution_hydrogens difmap
_atom_sites_solution_primary direct
_atom_sites_solution_secondary difmap
_audit_creation_method SHELXL-97
_cell_angle_alpha 90.00
_cell_angle_beta 90.00
_cell_angle_gamma 120.00
_cell_formula_units_Z 18
_cell_length_a 26.9047(2)
_cell_length_b 26.9047(2)
_cell_length_c 23.4468(8)
_cell_measurement_reflns_used 63176
_cell_measurement_temperature 150(2)
_cell_measurement_theta_max 27.50
_cell_measurement_theta_min 1.51
_cell_volume 14698.4(5)
_computing_cell_refinement Peakref
_computing_data_collection Apex2
_computing_data_reduction 'Eval15, SADABS-2012/1'
_computing_structure_refinement 'SHELXL-97 (Sheldrick, 2008)'
_computing_structure_solution 'SHELXT (Sheldrick, 2012)'
_diffrn_ambient_temperature 150(2)
_diffrn_measured_fraction_theta_full 0.999
_diffrn_measured_fraction_theta_max 0.999
_diffrn_measurement_device_type 'Bruker Kappa ApexII'
_diffrn_measurement_method '\f and \w scans'
_diffrn_radiation_monochromator graphite
_diffrn_radiation_source 'fine-focus sealed tube'
_diffrn_radiation_type MoK\a
_diffrn_radiation_wavelength 0.71073
_diffrn_reflns_av_R_equivalents 0.0289
_diffrn_reflns_av_sigmaI/netI 0.0133
_diffrn_reflns_limit_h_max 34
_diffrn_reflns_limit_h_min -34
_diffrn_reflns_limit_k_max 34
_diffrn_reflns_limit_k_min -34
_diffrn_reflns_limit_l_max 30
_diffrn_reflns_limit_l_min -30
_diffrn_reflns_number 75992
_diffrn_reflns_theta_full 27.49
_diffrn_reflns_theta_max 27.49
_diffrn_reflns_theta_min 1.51
_exptl_absorpt_coefficient_mu 4.009
_exptl_absorpt_correction_T_max 0.7143
_exptl_absorpt_correction_T_min 0.2181
_exptl_absorpt_correction_type analytical
_exptl_absorpt_process_details SADABS-2012/1
_exptl_crystal_colour 'dark purple'
_exptl_crystal_density_diffrn 1.557
_exptl_crystal_density_method 'not measured'
_exptl_crystal_description block
_exptl_crystal_F_000 6768
_exptl_crystal_size_max 0.66
_exptl_crystal_size_mid 0.49
_exptl_crystal_size_min 0.23
_platon_squeeze_details
;
;
_refine_diff_density_max 1.184
_refine_diff_density_min -0.987
_refine_diff_density_rms 0.067
_refine_ls_extinction_method none
_refine_ls_goodness_of_fit_ref 1.088
_refine_ls_hydrogen_treatment mixed
_refine_ls_matrix_type full
_refine_ls_number_parameters 356
_refine_ls_number_reflns 7511
_refine_ls_number_restraints 0
_refine_ls_restrained_S_all 1.088
_refine_ls_R_factor_all 0.0225
_refine_ls_R_factor_gt 0.0185
_refine_ls_shift/su_max 0.036
_refine_ls_shift/su_mean 0.001
_refine_ls_structure_factor_coef Fsqd
_refine_ls_weighting_details 'calc w=1/[\s^2^(Fo^2^)+(0.0161P)^2^+45.7146P] where P=(Fo^2^+2Fc^2^)/3'
_refine_ls_weighting_scheme calc
_refine_ls_wR_factor_gt 0.0437
_refine_ls_wR_factor_ref 0.0447
_reflns_number_gt 6793
_reflns_number_total 7511
_reflns_threshold_expression I>2\s(I)
_cod_data_source_file om401228u_si_002.cif
_cod_data_source_block l0289a
_cod_depositor_comments 'Adding full bibliography for 4083093--4083096.cif.'
_cod_original_sg_symbol_H-M 'R -3'
_cod_database_code 4083094

loop_
_symmetry_equiv_pos_as_xyz
'x, y, z'
'-y, x-y, z'
'-x+y, -x, z'
'x+2/3, y+1/3, z+1/3'
'-y+2/3, x-y+1/3, z+1/3'
'-x+y+2/3, -x+1/3, z+1/3'
'x+1/3, y+2/3, z+2/3'
'-y+1/3, x-y+2/3, z+2/3'
'-x+y+1/3, -x+2/3, z+2/3'
'-x, -y, -z'
'y, -x+y, -z'
'x-y, x, -z'
'-x+2/3, -y+1/3, -z+1/3'
'y+2/3, -x+y+1/3, -z+1/3'
'x-y+2/3, x+1/3, -z+1/3'
'-x+1/3, -y+2/3, -z+2/3'
'y+1/3, -x+y+2/3, -z+2/3'
'x-y+1/3, x+2/3, -z+2/3'

loop_
_atom_site_label
_atom_site_type_symbol
_atom_site_fract_x
_atom_site_fract_y
_atom_site_fract_z
_atom_site_U_iso_or_equiv
_atom_site_adp_type
_atom_site_occupancy
_atom_site_symmetry_multiplicity
_atom_site_calc_flag
_atom_site_refinement_flags
Re1 Re 0.179620(4) 0.361946(4) 0.539191(4) 0.02540(3) Uani 1 1 d .
Cl1 Cl 0.25561(3) 0.38579(3) 0.60476(3) 0.04062(14) Uani 1 1 d .
P1 P 0.23573(2) 0.42451(2) 0.45967(3) 0.02786(12) Uani 1 1 d .
P2 P 0.10234(2) 0.28292(2) 0.59211(3) 0.02537(11) Uani 1 1 d .
O1 O 0.15428(7) 0.40583(7) 0.56234(8) 0.0374(4) Uani 1 1 d .
O2 O 0.19419(7) 0.30833(7) 0.50281(7) 0.0282(3) Uani 1 1 d .
H2O H 0.1781(16) 0.2837(16) 0.4755(16) 0.070(11) Uiso 1 1 d .
N1 N 0.11288(7) 0.33257(7) 0.47548(8) 0.0252(4) Uani 1 1 d .
C1 C 0.05689(9) 0.29954(9) 0.49100(10) 0.0276(5) Uani 1 1 d .
C2 C 0.01316(10) 0.28534(10) 0.45170(11) 0.0333(5) Uani 1 1 d .
H2 H -0.0258 0.2618 0.4626 0.040 Uiso 1 1 calc R
C3 C 0.02688(10) 0.30575(11) 0.39675(11) 0.0354(5) Uani 1 1 d .
H3 H -0.0027 0.2977 0.3700 0.043 Uiso 1 1 calc R
C4 C 0.08368(10) 0.33793(10) 0.38055(11) 0.0309(5) Uani 1 1 d .
H4 H 0.0935 0.3518 0.3426 0.037 Uiso 1 1 calc R
C5 C 0.12616(9) 0.34976(9) 0.42038(10) 0.0262(4) Uani 1 1 d .
C6 C 0.18842(9) 0.37945(9) 0.40254(10) 0.0272(5) Uani 1 1 d .
H6A H 0.1938 0.4035 0.3685 0.033 Uiso 1 1 calc R
H6B H 0.1989 0.3503 0.3919 0.033 Uiso 1 1 calc R
C7 C 0.04274(9) 0.28081(10) 0.55220(11) 0.0313(5) Uani 1 1 d .
H7A H 0.0097 0.2412 0.5531 0.038 Uiso 1 1 calc R
H7B H 0.0308 0.3059 0.5715 0.038 Uiso 1 1 calc R
C8 C 0.24060(10) 0.49382(9) 0.45184(11) 0.0324(5) Uani 1 1 d .
C9 C 0.24440(13) 0.52550(11) 0.49968(13) 0.0491(7) Uani 1 1 d .
H9 H 0.2448 0.5113 0.5367 0.059 Uiso 1 1 calc R
C10 C 0.24773(15) 0.57887(12) 0.49308(16) 0.0612(9) Uani 1 1 d .
H10 H 0.2504 0.6010 0.5258 0.073 Uiso 1 1 calc R
C11 C 0.24712(12) 0.59925(11) 0.43995(16) 0.0524(8) Uani 1 1 d .
H11 H 0.2488 0.6352 0.4361 0.063 Uiso 1 1 calc R
C12 C 0.24415(11) 0.56892(11) 0.39230(15) 0.0468(7) Uani 1 1 d .
H12 H 0.2443 0.5839 0.3555 0.056 Uiso 1 1 calc R
C13 C 0.24085(11) 0.51576(10) 0.39792(12) 0.0388(6) Uani 1 1 d .
H13 H 0.2388 0.4944 0.3648 0.047 Uiso 1 1 calc R
C14 C 0.30671(10) 0.43599(10) 0.44352(11) 0.0340(5) Uani 1 1 d .
C15 C 0.35416(12) 0.48889(13) 0.45435(18) 0.0641(10) Uani 1 1 d .
H15 H 0.3495 0.5190 0.4696 0.077 Uiso 1 1 calc R
C16 C 0.40887(13) 0.49803(17) 0.4430(2) 0.0883(15) Uani 1 1 d .
H16 H 0.4415 0.5345 0.4505 0.106 Uiso 1 1 calc R
C17 C 0.41593(13) 0.45457(18) 0.42087(16) 0.0721(12) Uani 1 1 d .
H17 H 0.4533 0.4614 0.4120 0.086 Uiso 1 1 calc R
C18 C 0.36937(13) 0.40185(17) 0.41174(13) 0.0570(9) Uani 1 1 d .
H18 H 0.3744 0.3717 0.3972 0.068 Uiso 1 1 calc R
C19 C 0.31435(11) 0.39183(14) 0.42352(12) 0.0446(6) Uani 1 1 d .
H19 H 0.2821 0.3547 0.4178 0.054 Uiso 1 1 calc R
C20 C 0.08698(10) 0.28996(10) 0.66603(10) 0.0298(5) Uani 1 1 d .
C21 C 0.11089(13) 0.34398(12) 0.69126(13) 0.0461(7) Uani 1 1 d .
H21 H 0.1359 0.3774 0.6700 0.055 Uiso 1 1 calc R
C22 C 0.09795(15) 0.34874(15) 0.74735(14) 0.0564(8) Uani 1 1 d .
H22 H 0.1136 0.3856 0.7644 0.068 Uiso 1 1 calc R
C23 C 0.06255(13) 0.30058(15) 0.77884(13) 0.0501(7) Uani 1 1 d .
H23 H 0.0547 0.3043 0.8176 0.060 Uiso 1 1 calc R
C24 C 0.03838(12) 0.24677(13) 0.75405(12) 0.0430(6) Uani 1 1 d .
H24 H 0.0137 0.2136 0.7757 0.052 Uiso 1 1 calc R
C25 C 0.05025(11) 0.24143(11) 0.69759(11) 0.0357(5) Uani 1 1 d .
H25 H 0.0333 0.2046 0.6804 0.043 Uiso 1 1 calc R
C26 C 0.10099(9) 0.21533(9) 0.58692(9) 0.0248(4) Uani 1 1 d .
C27 C 0.14808(11) 0.21423(10) 0.61000(11) 0.0354(5) Uani 1 1 d .
H27 H 0.1782 0.2478 0.6272 0.043 Uiso 1 1 calc R
C28 C 0.15130(12) 0.16448(11) 0.60808(12) 0.0416(6) Uani 1 1 d .
H28 H 0.1835 0.1639 0.6240 0.050 Uiso 1 1 calc R
C29 C 0.10775(12) 0.11593(11) 0.58308(12) 0.0394(6) Uani 1 1 d .
H29 H 0.1099 0.0818 0.5815 0.047 Uiso 1 1 calc R
C30 C 0.06119(12) 0.11676(11) 0.56045(13) 0.0435(6) Uani 1 1 d .
H30 H 0.0311 0.0829 0.5436 0.052 Uiso 1 1 calc R
C31 C 0.05735(10) 0.16653(10) 0.56176(11) 0.0359(5) Uani 1 1 d .
H31 H 0.0252 0.1669 0.5456 0.043 Uiso 1 1 calc R
Cl2 Cl 0.14932(2) 0.23194(2) 0.40338(3) 0.03285(12) Uani 1 1 d .

loop_
_atom_site_aniso_label
_atom_site_aniso_U_11
_atom_site_aniso_U_22
_atom_site_aniso_U_33
_atom_site_aniso_U_23
_atom_site_aniso_U_13
_atom_site_aniso_U_12
Re1 0.01961(5) 0.01971(5) 0.03354(5) 0.00265(3) -0.00176(3) 0.00731(3)
Cl1 0.0308(3) 0.0402(3) 0.0431(3) -0.0044(3) -0.0115(3) 0.0119(3)
P1 0.0207(3) 0.0199(3) 0.0367(3) 0.0051(2) -0.0018(2) 0.0054(2)
P2 0.0218(3) 0.0213(3) 0.0318(3) 0.0022(2) 0.0000(2) 0.0099(2)
O1 0.0352(9) 0.0252(8) 0.0440(10) -0.0012(7) -0.0008(8) 0.0093(7)
O2 0.0246(8) 0.0266(8) 0.0328(9) 0.0024(7) -0.0026(7) 0.0123(7)
N1 0.0201(8) 0.0177(8) 0.0370(10) 0.0044(7) -0.0010(7) 0.0088(7)
C1 0.0214(10) 0.0206(10) 0.0399(13) 0.0034(9) -0.0011(9) 0.0098(8)
C2 0.0202(10) 0.0294(12) 0.0470(14) 0.0012(10) -0.0030(10) 0.0099(9)
C3 0.0270(12) 0.0357(13) 0.0430(14) 0.0006(11) -0.0083(10) 0.0152(10)
C4 0.0290(11) 0.0299(11) 0.0349(13) 0.0025(9) -0.0033(9) 0.0157(10)
C5 0.0225(10) 0.0174(9) 0.0383(12) 0.0024(9) -0.0015(9) 0.0097(8)
C6 0.0226(10) 0.0203(10) 0.0355(12) 0.0046(9) -0.0007(9) 0.0082(8)
C7 0.0221(10) 0.0298(11) 0.0409(13) 0.0074(10) 0.0021(9) 0.0121(9)
C8 0.0233(11) 0.0194(10) 0.0464(14) 0.0026(9) -0.0015(10) 0.0045(9)
C9 0.0540(17) 0.0258(13) 0.0502(17) 0.0003(11) 0.0069(14) 0.0070(12)
C10 0.061(2) 0.0288(14) 0.080(2) -0.0072(15) 0.0203(17) 0.0114(14)
C11 0.0359(14) 0.0217(12) 0.094(3) 0.0082(14) 0.0107(15) 0.0101(11)
C12 0.0353(14) 0.0272(12) 0.073(2) 0.0115(13) -0.0070(13) 0.0118(11)
C13 0.0353(13) 0.0244(11) 0.0512(16) 0.0037(11) -0.0083(11) 0.0109(10)
C14 0.0213(11) 0.0348(12) 0.0392(13) 0.0153(10) -0.0006(9) 0.0089(10)
C15 0.0279(14) 0.0355(15) 0.113(3) 0.0200(17) -0.0086(16) 0.0039(12)
C16 0.0226(14) 0.059(2) 0.156(4) 0.050(3) -0.003(2) 0.0002(15)
C17 0.0286(15) 0.101(3) 0.083(3) 0.061(2) 0.0183(15) 0.0292(18)
C18 0.0421(16) 0.100(3) 0.0425(16) 0.0106(17) 0.0014(13) 0.0458(18)
C19 0.0291(13) 0.0597(18) 0.0460(16) -0.0008(13) -0.0045(11) 0.0230(13)
C20 0.0283(11) 0.0328(12) 0.0334(12) -0.0046(9) -0.0040(9) 0.0193(10)
C21 0.0529(17) 0.0352(14) 0.0508(17) -0.0097(12) -0.0067(13) 0.0224(13)
C22 0.067(2) 0.0564(19) 0.0547(19) -0.0260(16) -0.0163(16) 0.0378(17)
C23 0.0520(17) 0.077(2) 0.0370(15) -0.0139(15) -0.0068(13) 0.0445(17)
C24 0.0406(14) 0.0577(17) 0.0360(14) 0.0015(12) 0.0042(11) 0.0284(13)
C25 0.0362(13) 0.0370(13) 0.0351(13) 0.0004(10) 0.0030(10) 0.0193(11)
C26 0.0243(10) 0.0219(10) 0.0267(11) 0.0028(8) 0.0043(8) 0.0104(8)
C27 0.0331(12) 0.0265(11) 0.0460(15) -0.0018(10) -0.0083(11) 0.0143(10)
C28 0.0414(14) 0.0346(13) 0.0549(17) 0.0015(12) -0.0072(12) 0.0238(12)
C29 0.0453(15) 0.0298(12) 0.0483(15) 0.0009(11) 0.0048(12) 0.0226(11)
C30 0.0385(14) 0.0286(12) 0.0582(18) -0.0128(12) -0.0029(12) 0.0130(11)
C31 0.0291(12) 0.0326(12) 0.0464(15) -0.0077(11) -0.0045(10) 0.0157(10)
Cl2 0.0343(3) 0.0255(3) 0.0385(3) 0.0014(2) -0.0067(2) 0.0147(2)

loop_
_atom_type_symbol
_atom_type_description
_atom_type_scat_dispersion_real
_atom_type_scat_dispersion_imag
_atom_type_scat_source
C C 0.0033 0.0016 'International Tables Vol C Tables 4.2.6.8 and 6.1.1.4'
H H 0.0000 0.0000 'International Tables Vol C Tables 4.2.6.8 and 6.1.1.4'
Cl Cl 0.1484 0.1585 'International Tables Vol C Tables 4.2.6.8 and 6.1.1.4'
N N 0.0061 0.0033 'International Tables Vol C Tables 4.2.6.8 and 6.1.1.4'
O O 0.0106 0.0060 'International Tables Vol C Tables 4.2.6.8 and 6.1.1.4'
P P 0.1023 0.0942 'International Tables Vol C Tables 4.2.6.8 and 6.1.1.4'
Re Re -1.0185 7.2310 'International Tables Vol C Tables 4.2.6.8 and 6.1.1.4'

loop_
_geom_angle_atom_site_label_1
_geom_angle_atom_site_label_2
_geom_angle_atom_site_label_3
_geom_angle
O1 Re1 O2 167.72(8)
O1 Re1 N1 85.81(8)
O2 Re1 N1 81.92(7)
O1 Re1 Cl1 101.15(6)
O2 Re1 Cl1 91.11(5)
N1 Re1 Cl1 173.02(5)
O1 Re1 P2 88.87(6)
O2 Re1 P2 88.62(5)
N1 Re1 P2 80.95(5)
Cl1 Re1 P2 98.59(2)
O1 Re1 P1 95.03(6)
O2 Re1 P1 83.62(5)
N1 Re1 P1 80.76(5)
Cl1 Re1 P1 98.91(2)
P2 Re1 P1 160.96(2)
C8 P1 C14 105.97(11)
C8 P1 C6 106.05(11)
C14 P1 C6 106.53(11)
C8 P1 Re1 119.00(9)
C14 P1 Re1 120.54(8)
C6 P1 Re1 96.67(7)
C26 P2 C20 106.20(10)
C26 P2 C7 110.97(11)
C20 P2 C7 104.45(11)
C26 P2 Re1 115.00(7)
C20 P2 Re1 122.27(8)
C7 P2 Re1 96.80(7)
Re1 O2 H2O 135(2)
C5 N1 C1 119.56(19)
C5 N1 Re1 120.29(14)
C1 N1 Re1 120.03(15)
N1 C1 C2 120.7(2)
N1 C1 C7 119.0(2)
C2 C1 C7 120.2(2)
C3 C2 C1 119.3(2)
C3 C2 H2 120.3
C1 C2 H2 120.3
C2 C3 C4 120.0(2)
C2 C3 H3 120.0
C4 C3 H3 120.0
C3 C4 C5 119.1(2)
C3 C4 H4 120.5
C5 C4 H4 120.5
N1 C5 C4 121.1(2)
N1 C5 C6 118.48(19)
C4 C5 C6 120.3(2)
C5 C6 P1 111.60(16)
C5 C6 H6A 109.3
P1 C6 H6A 109.3
C5 C6 H6B 109.3
P1 C6 H6B 109.3
H6A C6 H6B 108.0
C1 C7 P2 113.92(16)
C1 C7 H7A 108.8
P2 C7 H7A 108.8
C1 C7 H7B 108.8
P2 C7 H7B 108.8
H7A C7 H7B 107.7
C9 C8 C13 119.5(2)
C9 C8 P1 119.9(2)
C13 C8 P1 120.7(2)
C8 C9 C10 119.3(3)
C8 C9 H9 120.3
C10 C9 H9 120.3
C11 C10 C9 120.3(3)
C11 C10 H10 119.8
C9 C10 H10 119.8
C12 C11 C10 121.1(3)
C12 C11 H11 119.4
C10 C11 H11 119.4
C11 C12 C13 119.5(3)
C11 C12 H12 120.3
C13 C12 H12 120.3
C8 C13 C12 120.3(3)
C8 C13 H13 119.9
C12 C13 H13 119.9
C15 C14 C19 119.3(3)
C15 C14 P1 119.3(2)
C19 C14 P1 121.29(19)
C14 C15 C16 119.9(4)
C14 C15 H15 120.0
C16 C15 H15 120.0
C17 C16 C15 120.3(3)
C17 C16 H16 119.8
C15 C16 H16 119.8
C18 C17 C16 119.9(3)
C18 C17 H17 120.0
C16 C17 H17 120.0
C17 C18 C19 120.4(4)
C17 C18 H18 119.8
C19 C18 H18 119.8
C14 C19 C18 120.0(3)
C14 C19 H19 120.0
C18 C19 H19 120.0
C25 C20 C21 119.6(2)
C25 C20 P2 120.12(18)
C21 C20 P2 120.3(2)
C22 C21 C20 119.6(3)
C22 C21 H21 120.2
C20 C21 H21 120.2
C23 C22 C21 120.7(3)
C23 C22 H22 119.6
C21 C22 H22 119.6
C22 C23 C24 120.1(3)
C22 C23 H23 120.0
C24 C23 H23 120.0
C23 C24 C25 119.8(3)
C23 C24 H24 120.1
C25 C24 H24 120.1
C24 C25 C20 120.2(2)
C24 C25 H25 119.9
C20 C25 H25 119.9
C31 C26 C27 119.7(2)
C31 C26 P2 124.45(18)
C27 C26 P2 115.80(17)
C28 C27 C26 120.4(2)
C28 C27 H27 119.8
C26 C27 H27 119.8
C29 C28 C27 119.8(2)
C29 C28 H28 120.1
C27 C28 H28 120.1
C30 C29 C28 120.1(2)
C30 C29 H29 120.0
C28 C29 H29 120.0
C29 C30 C31 121.0(2)
C29 C30 H30 119.5
C31 C30 H30 119.5
C26 C31 C30 119.1(2)
C26 C31 H31 120.5
C30 C31 H31 120.5

loop_
_geom_bond_atom_site_label_1
_geom_bond_atom_site_label_2
_geom_bond_distance
Re1 O1 1.7200(18)
Re1 O2 1.8781(17)
Re1 N1 2.1590(18)
Re1 Cl1 2.3756(6)
Re1 P2 2.4418(6)
Re1 P1 2.4593(6)
P1 C8 1.812(2)
P1 C14 1.815(2)
P1 C6 1.828(2)
P2 C26 1.805(2)
P2 C20 1.814(2)
P2 C7 1.833(2)
O2 H2O 0.87(4)
N1 C5 1.358(3)
N1 C1 1.361(3)
C1 C2 1.389(3)
C1 C7 1.505(3)
C2 C3 1.377(4)
C2 H2 0.9500
C3 C4 1.381(3)
C3 H3 0.9500
C4 C5 1.384(3)
C4 H4 0.9500
C5 C6 1.510(3)
C6 H6A 0.9900
C6 H6B 0.9900
C7 H7A 0.9900
C7 H7B 0.9900
C8 C9 1.381(4)
C8 C13 1.394(4)
C9 C10 1.402(4)
C9 H9 0.9500
C10 C11 1.365(5)
C10 H10 0.9500
C11 C12 1.362(5)
C11 H11 0.9500
C12 C13 1.394(3)
C12 H12 0.9500
C13 H13 0.9500
C14 C15 1.379(4)
C14 C19 1.385(4)
C15 C16 1.392(5)
C15 H15 0.9500
C16 C17 1.376(6)
C16 H16 0.9500
C17 C18 1.360(5)
C17 H17 0.9500
C18 C19 1.393(4)
C18 H18 0.9500
C19 H19 0.9500
C20 C25 1.392(3)
C20 C21 1.393(3)
C21 C22 1.383(4)
C21 H21 0.9500
C22 C23 1.377(5)
C22 H22 0.9500
C23 C24 1.384(4)
C23 H23 0.9500
C24 C25 1.386(4)
C24 H24 0.9500
C25 H25 0.9500
C26 C31 1.382(3)
C26 C27 1.391(3)
C27 C28 1.385(3)
C27 H27 0.9500
C28 C29 1.376(4)
C28 H28 0.9500
C29 C30 1.371(4)
C29 H29 0.9500
C30 C31 1.394(3)
C30 H30 0.9500
C31 H31 0.9500

loop_
_geom_hbond_atom_site_label_D
_geom_hbond_atom_site_label_H
_geom_hbond_atom_site_label_A
_geom_hbond_distance_DH
_geom_hbond_distance_HA
_geom_hbond_distance_DA
_geom_hbond_angle_DHA
O2 H2O Cl2 0.87(4) 2.08(4) 2.9386(18) 172(4)

loop_
_geom_torsion_atom_site_label_1
_geom_torsion_atom_site_label_2
_geom_torsion_atom_site_label_3
_geom_torsion_atom_site_label_4
_geom_torsion
O1 Re1 P1 C8 5.31(11)
O2 Re1 P1 C8 173.04(10)
N1 Re1 P1 C8 90.23(10)
Cl1 Re1 P1 C8 -96.83(9)
P2 Re1 P1 C8 106.52(10)
O1 Re1 P1 C14 139.12(12)
O2 Re1 P1 C14 -53.15(11)
N1 Re1 P1 C14 -135.96(11)
Cl1 Re1 P1 C14 36.98(11)
P2 Re1 P1 C14 -119.67(11)
O1 Re1 P1 C6 -107.21(9)
O2 Re1 P1 C6 60.52(9)
N1 Re1 P1 C6 -22.29(9)
Cl1 Re1 P1 C6 150.65(7)
P2 Re1 P1 C6 -6.00(10)
O1 Re1 P2 C26 179.59(10)
O2 Re1 P2 C26 11.61(10)
N1 Re1 P2 C26 93.65(10)
Cl1 Re1 P2 C26 -79.30(8)
P1 Re1 P2 C26 77.37(10)
O1 Re1 P2 C20 -49.23(11)
O2 Re1 P2 C20 142.79(10)
N1 Re1 P2 C20 -135.17(10)
Cl1 Re1 P2 C20 51.88(9)
P1 Re1 P2 C20 -151.45(10)
O1 Re1 P2 C7 62.63(10)
O2 Re1 P2 C7 -105.34(10)
N1 Re1 P2 C7 -23.30(10)
Cl1 Re1 P2 C7 163.74(8)
P1 Re1 P2 C7 -39.59(11)
O1 Re1 N1 C5 105.51(16)
O2 Re1 N1 C5 -75.09(16)
P2 Re1 N1 C5 -164.97(16)
P1 Re1 N1 C5 9.71(15)
O1 Re1 N1 C1 -70.46(16)
O2 Re1 N1 C1 108.94(16)
P2 Re1 N1 C1 19.06(15)
P1 Re1 N1 C1 -166.26(16)
C5 N1 C1 C2 -2.8(3)
Re1 N1 C1 C2 173.17(17)
C5 N1 C1 C7 -179.96(19)
Re1 N1 C1 C7 -4.0(3)
N1 C1 C2 C3 -1.0(4)
C7 C1 C2 C3 176.1(2)
C1 C2 C3 C4 2.8(4)
C2 C3 C4 C5 -0.8(4)
C1 N1 C5 C4 4.9(3)
Re1 N1 C5 C4 -171.10(16)
C1 N1 C5 C6 -171.86(19)
Re1 N1 C5 C6 12.2(3)
C3 C4 C5 N1 -3.1(3)
C3 C4 C5 C6 173.6(2)
N1 C5 C6 P1 -35.0(2)
C4 C5 C6 P1 148.21(18)
C8 P1 C6 C5 -87.50(17)
C14 P1 C6 C5 159.93(15)
Re1 P1 C6 C5 35.29(15)
N1 C1 C7 P2 -21.0(3)
C2 C1 C7 P2 161.84(18)
C26 P2 C7 C1 -90.15(18)
C20 P2 C7 C1 155.81(17)
Re1 P2 C7 C1 29.94(17)
C14 P1 C8 C9 -102.5(2)
C6 P1 C8 C9 144.5(2)
Re1 P1 C8 C9 37.2(2)
C14 P1 C8 C13 77.2(2)
C6 P1 C8 C13 -35.8(2)
Re1 P1 C8 C13 -143.10(18)
C13 C8 C9 C10 0.8(4)
P1 C8 C9 C10 -179.5(2)
C8 C9 C10 C11 0.1(5)
C9 C10 C11 C12 -1.0(5)
C10 C11 C12 C13 0.9(4)
C9 C8 C13 C12 -0.8(4)
P1 C8 C13 C12 179.5(2)
C11 C12 C13 C8 0.0(4)
C8 P1 C14 C15 29.3(3)
C6 P1 C14 C15 141.9(2)
Re1 P1 C14 C15 -109.7(2)
C8 P1 C14 C19 -154.3(2)
C6 P1 C14 C19 -41.7(2)
Re1 P1 C14 C19 66.7(2)
C19 C14 C15 C16 2.6(5)
P1 C14 C15 C16 179.0(3)
C14 C15 C16 C17 0.1(6)
C15 C16 C17 C18 -2.1(6)
C16 C17 C18 C19 1.4(5)
C15 C14 C19 C18 -3.3(4)
P1 C14 C19 C18 -179.7(2)
C17 C18 C19 C14 1.4(4)
C26 P2 C20 C25 -33.0(2)
C7 P2 C20 C25 84.4(2)
Re1 P2 C20 C25 -167.76(16)
C26 P2 C20 C21 148.3(2)
C7 P2 C20 C21 -94.4(2)
Re1 P2 C20 C21 13.5(2)
C25 C20 C21 C22 0.1(4)
P2 C20 C21 C22 178.8(2)
C20 C21 C22 C23 1.2(5)
C21 C22 C23 C24 -1.5(5)
C22 C23 C24 C25 0.5(4)
C23 C24 C25 C20 0.8(4)
C21 C20 C25 C24 -1.1(4)
P2 C20 C25 C24 -179.9(2)
C20 P2 C26 C31 106.1(2)
C7 P2 C26 C31 -6.8(2)
Re1 P2 C26 C31 -115.4(2)
C20 P2 C26 C27 -74.3(2)
C7 P2 C26 C27 172.72(18)
Re1 P2 C26 C27 64.15(19)
C31 C26 C27 C28 -0.3(4)
P2 C26 C27 C28 -179.8(2)
C26 C27 C28 C29 0.2(4)
C27 C28 C29 C30 -0.4(4)
C28 C29 C30 C31 0.7(4)
C27 C26 C31 C30 0.6(4)
P2 C26 C31 C30 -179.9(2)
C29 C30 C31 C26 -0.8(4)

loop_
_platon_squeeze_void_nr
_platon_squeeze_void_average_x
_platon_squeeze_void_average_y
_platon_squeeze_void_average_z
_platon_squeeze_void_volume
_platon_squeeze_void_count_electrons
_platon_squeeze_void_content
1 -0.000 -0.000 -0.000 683 115 ' '
2 -0.000 -0.000 0.367 15 1 ' '
3 -0.000 -0.000 0.633 15 1 ' '
4 0.333 0.667 0.667 683 115 ' '
5 0.333 0.667 0.033 14 1 ' '
6 0.333 0.667 0.300 14 1 ' '
7 0.667 0.333 0.333 683 115 ' '
8 0.667 0.333 0.700 14 1 ' '
9 0.667 0.333 0.967 14 1 ' '
